data_4115677
loop_
_publ_author_name
'Venkataramanarao G. Anand'
'Simi K. Pushpan'
'Sundararaman Venkatraman'
'Abhishek Dey'
'Tavarekere K. Chandrashekar'
'Bhavani S. Joshi'
'Raja Roy'
'Weijie Teng'
'Karin Ruhlandt Senge'

_publ_section_title
;
 34\p Octaphyrin: First Structural Characterization of a Planar, Aromatic
 [1.0.1.0.1.0.1.0] Octaphyrin with Inverted Heterocyclic Rings
;
_journal_name_full 'Journal of the American Chemical Society'
_journal_page_first 8620
_journal_page_last 8621
_journal_paper_doi 10.1021/ja011265w
_journal_volume 123
_journal_year 2001
_chemical_formula_sum 'C74 H66.5 Cl N4 S4'
_chemical_formula_weight 1175.50
_chemical_name_systematic
;
 ?
;
_space_group_IT_number 2
_symmetry_cell_setting triclinic
_symmetry_space_group_name_Hall '-P 1'
_symmetry_space_group_name_H-M 'P -1'
_atom_sites_solution_hydrogens geom
_atom_sites_solution_primary direct
_atom_sites_solution_secondary difmap
_audit_creation_method SHELXL-97
_cell_angle_alpha 100.0340(10)
_cell_angle_beta 100.7120(10)
_cell_angle_gamma 107.4260(10)
_cell_formula_units_Z 4
_cell_length_a 15.3559(4)
_cell_length_b 21.8104(6)
_cell_length_c 23.3825(6)
_cell_measurement_temperature 90(2)
_cell_volume 7117.4(3)
_computing_cell_refinement 'Bruker SMART'
_computing_data_collection 'Bruker SMART'
_computing_data_reduction 'Bruker SHELXTL'
_computing_molecular_graphics 'Bruker SHELXTL'
_computing_publication_material 'Bruker SHELXTL'
_computing_structure_refinement 'SHELXL-97 (Sheldrick, 1997)'
_computing_structure_solution 'SHELXS-97 (Sheldrick, 1990)'
_diffrn_ambient_temperature 90(2)
_diffrn_measured_fraction_theta_full 0.949
_diffrn_measured_fraction_theta_max 0.949
_diffrn_measurement_device_type 'CCD area detector'
_diffrn_measurement_method 'phi and omega scans'
_diffrn_radiation_monochromator graphite
_diffrn_radiation_source 'fine-focus sealed tube'
_diffrn_radiation_type MoK\a
_diffrn_radiation_wavelength 0.71073
_diffrn_reflns_av_R_equivalents 0.0266
_diffrn_reflns_av_sigmaI/netI 0.0639
_diffrn_reflns_limit_h_max 18
_diffrn_reflns_limit_h_min -17
_diffrn_reflns_limit_k_max 25
_diffrn_reflns_limit_k_min -20
_diffrn_reflns_limit_l_max 27
_diffrn_reflns_limit_l_min -27
_diffrn_reflns_number 36771
_diffrn_reflns_theta_full 25.00
_diffrn_reflns_theta_max 25.00
_diffrn_reflns_theta_min 0.91
_diffrn_standards_decay_% no
_exptl_absorpt_coefficient_mu 0.212
_exptl_absorpt_correction_T_max 0.9013
_exptl_absorpt_correction_T_min 0.8519
_exptl_absorpt_correction_type multi-scan
_exptl_absorpt_process_details 'R. Blessing, Acta Cryst. (1995) A51 33-38.'
_exptl_crystal_colour black
_exptl_crystal_density_diffrn 1.097
_exptl_crystal_description block
_exptl_crystal_F_000 2478
_exptl_crystal_size_max 0.78
_exptl_crystal_size_mid 0.70
_exptl_crystal_size_min 0.50
_refine_diff_density_max 1.497
_refine_diff_density_min -1.151
_refine_diff_density_rms 0.085
_refine_ls_extinction_method none
_refine_ls_goodness_of_fit_ref 1.102
_refine_ls_hydrogen_treatment mixed
_refine_ls_matrix_type full
_refine_ls_number_parameters 1492
_refine_ls_number_reflns 23793
_refine_ls_number_restraints 0
_refine_ls_restrained_S_all 1.102
_refine_ls_R_factor_all 0.0924
_refine_ls_R_factor_gt 0.0662
_refine_ls_shift/su_max 0.002
_refine_ls_shift/su_mean 0.000
_refine_ls_structure_factor_coef Fsqd
_refine_ls_weighting_details 'calc w=1/[\s^2^(Fo^2^)+(0.1046P)^2^+2.8502P] where P=(Fo^2^+2Fc^2^)/3'
_refine_ls_weighting_scheme calc
_refine_ls_wR_factor_gt 0.1795
_refine_ls_wR_factor_ref 0.1942
_reflns_number_gt 16661
_reflns_number_total 23793
_reflns_threshold_expression >2sigma(I)
_cod_data_source_file ja011265w.cif
_cod_data_source_block sadp1
_cod_original_formula_sum 'C74 H66.50 Cl N4 S4'
_cod_database_code 4115677

loop_
_symmetry_equiv_pos_as_xyz
'x, y, z'
'-x, -y, -z'

loop_
_atom_site_label
_atom_site_type_symbol
_atom_site_fract_x
_atom_site_fract_y
_atom_site_fract_z
_atom_site_U_iso_or_equiv
_atom_site_adp_type
_atom_site_occupancy
_atom_site_symmetry_multiplicity
_atom_site_calc_flag
_atom_site_refinement_flags
S1 S 0.62959(6) -0.10842(4) 0.36344(4) 0.0246(2) Uani 1 1 d .
S2 S 0.61416(6) 0.09110(4) 0.38950(4) 0.0251(2) Uani 1 1 d .
S3 S 0.37678(6) 0.01609(4) 0.13589(4) 0.0205(2) Uani 1 1 d .
S4 S 0.63710(6) -0.02784(5) 0.17554(4) 0.0240(2) Uani 1 1 d .
S5 S 0.65491(7) -0.61479(4) -0.11543(4) 0.0245(2) Uani 1 1 d .
S6 S 0.62812(6) -0.42118(4) -0.11734(4) 0.0227(2) Uani 1 1 d .
S7 S 0.60805(6) -0.50725(4) 0.36246(4) 0.01880(19) Uani 1 1 d .
S8 S 0.35504(6) -0.45230(4) 0.33520(4) 0.0215(2) Uani 1 1 d .
N1 N 0.5009(2) -0.22701(14) 0.49550(12) 0.0225(6) Uani 1 1 d .
N2 N 0.59816(19) 0.22083(15) 0.41027(12) 0.0237(7) Uani 1 1 d .
H2A H 0.5846 0.1831 0.4210 0.028 Uiso 1 1 calc R
N3 N 0.79465(19) -0.04265(14) 0.01936(13) 0.0231(7) Uani 1 1 d .
N4 N 0.20876(19) 0.03767(14) 0.10307(13) 0.0225(6) Uani 1 1 d .
H4A H 0.2493 0.0207 0.0907 0.027 Uiso 1 1 calc R
N5 N 0.6248(2) -0.28990(14) -0.09757(13) 0.0245(7) Uani 1 1 d .
H5A H 0.6101 -0.3270 -0.0856 0.029 Uiso 1 1 calc R
N6 N 0.5221(2) -0.27535(15) -0.00434(13) 0.0270(7) Uani 1 1 d .
N7 N 0.20110(19) -0.45582(15) 0.49126(13) 0.0243(7) Uani 1 1 d .
N8 N 0.77853(19) -0.53322(14) 0.38674(12) 0.0218(6) Uani 1 1 d .
H8B H 0.7373 -0.5200 0.4023 0.026 Uiso 1 1 calc R
C1 C 0.6461(2) 0.02188(17) 0.36998(15) 0.0237(8) Uani 1 1 d .
C2 C 0.7017(2) 0.02974(18) 0.32975(16) 0.0250(8) Uani 1 1 d .
H2B H 0.7262 -0.0028 0.3141 0.030 Uiso 1 1 calc R
C3 C 0.7180(2) 0.09079(18) 0.31455(15) 0.0233(8) Uani 1 1 d .
H3A H 0.7543 0.1035 0.2871 0.028 Uiso 1 1 calc R
C4 C 0.6760(2) 0.13104(18) 0.34328(16) 0.0241(8) Uani 1 1 d .
C5 C 0.6831(2) 0.19609(17) 0.33564(15) 0.0227(8) Uani 1 1 d .
C6 C 0.6466(2) 0.23758(17) 0.36718(15) 0.0232(8) Uani 1 1 d .
C7 C 0.6544(2) 0.30437(18) 0.36346(15) 0.0255(8) Uani 1 1 d .
H7A H 0.6838 0.3278 0.3376 0.031 Uiso 1 1 calc R
C8 C 0.6122(2) 0.32698(18) 0.40341(16) 0.0260(8) Uani 1 1 d .
H8A H 0.6064 0.3696 0.4118 0.031 Uiso 1 1 calc R
C9 C 0.5769(2) 0.27272(17) 0.43150(15) 0.0229(8) Uani 1 1 d .
C10 C 0.4737(2) -0.27563(17) 0.52198(15) 0.0239(8) Uani 1 1 d .
C11 C 0.4988(3) -0.33204(19) 0.49777(16) 0.0299(9) Uani 1 1 d .
H11A H 0.4886 -0.3720 0.5107 0.036 Uiso 1 1 calc R
C12 C 0.5390(3) -0.31679(18) 0.45366(16) 0.0291(9) Uani 1 1 d .
H12A H 0.5617 -0.3442 0.4286 0.035 Uiso 1 1 calc R
C13 C 0.5412(2) -0.25043(17) 0.45138(15) 0.0232(8) Uani 1 1 d .
C14 C 0.5759(2) -0.21467(17) 0.41202(15) 0.0236(8) Uani 1 1 d .
C15 C 0.5814(2) -0.14791(18) 0.41470(16) 0.0246(8) Uani 1 1 d .
C16 C 0.5540(3) -0.1036(2) 0.45311(17) 0.0349(9) Uani 1 1 d .
H16A H 0.5248 -0.1151 0.4840 0.042 Uiso 1 1 calc R
C17 C 0.5740(3) -0.0416(2) 0.44107(17) 0.0345(9) Uani 1 1 d .
H17A H 0.5600 -0.0064 0.4632 0.041 Uiso 1 1 calc R
C18 C 0.6156(3) -0.03536(18) 0.39437(16) 0.0254(8) Uani 1 1 d .
C19 C 0.7350(2) 0.22087(17) 0.29139(15) 0.0220(8) Uani 1 1 d .
C20 C 0.8331(3) 0.25229(18) 0.30941(16) 0.0266(8) Uani 1 1 d .
C21 C 0.8795(3) 0.27717(18) 0.26800(17) 0.0288(9) Uani 1 1 d .
H21A H 0.9461 0.2981 0.2800 0.035 Uiso 1 1 calc R
C22 C 0.8318(3) 0.27231(18) 0.21001(17) 0.0284(9) Uani 1 1 d .
C23 C 0.7341(3) 0.24027(18) 0.19300(17) 0.0294(9) Uani 1 1 d .
H23A H 0.7003 0.2362 0.1533 0.035 Uiso 1 1 calc R
C24 C 0.6845(3) 0.21396(17) 0.23276(16) 0.0251(8) Uani 1 1 d .
C25 C 0.5789(3) 0.1807(2) 0.21279(17) 0.0343(9) Uani 1 1 d .
H25A H 0.5564 0.1809 0.1708 0.051 Uiso 1 1 calc R
H25B H 0.5493 0.2047 0.2379 0.051 Uiso 1 1 calc R
H25C H 0.5622 0.1349 0.2167 0.051 Uiso 1 1 calc R
C26 C 0.8869(3) 0.2604(2) 0.37275(17) 0.0357(10) Uani 1 1 d .
H26A H 0.9543 0.2831 0.3774 0.054 Uiso 1 1 calc R
H26B H 0.8771 0.2167 0.3811 0.054 Uiso 1 1 calc R
H26C H 0.8641 0.2868 0.4009 0.054 Uiso 1 1 calc R
C27 C 0.8817(3) 0.3027(2) 0.16667(19) 0.0435(11) Uani 1 1 d .
H27A H 0.9494 0.3235 0.1858 0.065 Uiso 1 1 calc R
H27B H 0.8563 0.3362 0.1552 0.065 Uiso 1 1 calc R
H27C H 0.8719 0.2680 0.1308 0.065 Uiso 1 1 calc R
C28 C 0.6068(3) -0.24899(17) 0.36147(16) 0.0244(8) Uani 1 1 d .
C29 C 0.5397(3) -0.28209(17) 0.30648(16) 0.0246(8) Uani 1 1 d .
C30 C 0.5683(3) -0.31256(18) 0.25951(17) 0.0287(8) Uani 1 1 d .
H30A H 0.5231 -0.3357 0.2224 0.034 Uiso 1 1 calc R
C31 C 0.6611(3) -0.31014(19) 0.26532(17) 0.0308(9) Uani 1 1 d .
C32 C 0.7249(3) -0.2787(2) 0.32066(18) 0.0347(9) Uani 1 1 d .
H32A H 0.7878 -0.2785 0.3257 0.042 Uiso 1 1 calc R
C33 C 0.7000(3) -0.24726(19) 0.36937(17) 0.0305(9) Uani 1 1 d .
C34 C 0.4384(3) -0.28514(19) 0.29777(16) 0.0296(9) Uani 1 1 d .
H34A H 0.4304 -0.2615 0.3350 0.044 Uiso 1 1 calc R
H34B H 0.3968 -0.3315 0.2874 0.044 Uiso 1 1 calc R
H34C H 0.4224 -0.2644 0.2653 0.044 Uiso 1 1 calc R
C35 C 0.7714(3) -0.2129(2) 0.42846(19) 0.0399(10) Uani 1 1 d .
H35A H 0.7413 -0.1941 0.4571 0.060 Uiso 1 1 calc R
H35B H 0.8232 -0.1772 0.4228 0.060 Uiso 1 1 calc R
H35C H 0.7962 -0.2448 0.4441 0.060 Uiso 1 1 calc R
C36 C 0.6906(3) -0.3420(2) 0.21299(19) 0.0422(11) Uani 1 1 d .
H36A H 0.7580 -0.3355 0.2252 0.063 Uiso 1 1 calc R
H36B H 0.6789 -0.3215 0.1795 0.063 Uiso 1 1 calc R
H36C H 0.6541 -0.3895 0.2003 0.063 Uiso 1 1 calc R
C37 C 0.5429(2) -0.01065(17) 0.13905(15) 0.0215(8) Uani 1 1 d .
C38 C 0.5500(2) -0.00481(18) 0.08148(16) 0.0268(8) Uani 1 1 d .
H38A H 0.5048 0.0050 0.0543 0.032 Uiso 1 1 calc R
C39 C 0.6304(2) -0.01481(18) 0.06764(16) 0.0261(8) Uani 1 1 d .
H39A H 0.6452 -0.0127 0.0302 0.031 Uiso 1 1 calc R
C40 C 0.6868(2) -0.02822(17) 0.11497(15) 0.0223(8) Uani 1 1 d .
C41 C 0.7725(2) -0.04293(17) 0.12098(16) 0.0225(8) Uani 1 1 d .
C42 C 0.8204(2) -0.05030(17) 0.07766(16) 0.0227(8) Uani 1 1 d .
C43 C 0.9038(2) -0.06949(19) 0.08456(17) 0.0281(8) Uani 1 1 d .
H43A H 0.9362 -0.0775 0.1197 0.034 Uiso 1 1 calc R
C44 C 0.9264(2) -0.07377(19) 0.03118(16) 0.0284(9) Uani 1 1 d .
H44A H 0.9773 -0.0857 0.0212 0.034 Uiso 1 1 calc R
C45 C 0.8570(2) -0.05636(17) -0.00797(16) 0.0232(8) Uani 1 1 d .
C46 C 0.1475(2) 0.05646(17) 0.07056(16) 0.0233(8) Uani 1 1 d .
C47 C 0.0903(2) 0.08052(17) 0.10583(16) 0.0253(8) Uani 1 1 d .
H47A H 0.0406 0.0959 0.0918 0.030 Uiso 1 1 calc R
C48 C 0.1219(2) 0.07659(18) 0.16232(16) 0.0242(8) Uani 1 1 d .
H48A H 0.0993 0.0889 0.1962 0.029 Uiso 1 1 calc R
C49 C 0.1972(2) 0.04980(17) 0.16095(15) 0.0208(7) Uani 1 1 d .
C50 C 0.3362(2) 0.01997(17) 0.20125(15) 0.0213(7) Uani 1 1 d .
C51 C 0.3943(2) 0.00542(18) 0.24517(16) 0.0256(8) Uani 1 1 d .
H51A H 0.3836 0.0045 0.2838 0.031 Uiso 1 1 calc R
C52 C 0.4705(2) -0.00790(18) 0.22771(16) 0.0250(8) Uani 1 1 d .
H52A H 0.5163 -0.0191 0.2530 0.030 Uiso 1 1 calc R
C53 C 0.4719(2) -0.00311(17) 0.17006(16) 0.0231(8) Uani 1 1 d .
C54 C 0.2557(2) 0.03967(17) 0.20810(15) 0.0216(8) Uani 1 1 d .
C55 C 0.2398(2) 0.05097(18) 0.26955(16) 0.0238(8) Uani 1 1 d .
C56 C 0.3054(3) 0.1052(2) 0.31536(17) 0.0322(9) Uani 1 1 d .
C57 C 0.2920(3) 0.1128(2) 0.37238(18) 0.0418(11) Uani 1 1 d .
H57A H 0.3365 0.1486 0.4035 0.050 Uiso 1 1 calc R
C58 C 0.2157(3) 0.0703(3) 0.38635(19) 0.0477(12) Uani 1 1 d .
C59 C 0.1518(3) 0.0191(2) 0.34082(17) 0.0383(10) Uani 1 1 d .
H59A H 0.0990 -0.0101 0.3496 0.046 Uiso 1 1 calc R
C60 C 0.1613(2) 0.00823(19) 0.28222(16) 0.0282(8) Uani 1 1 d .
C61 C 0.0874(3) -0.04978(19) 0.23581(16) 0.0292(9) Uani 1 1 d .
H61A H 0.1025 -0.0513 0.1968 0.044 Uiso 1 1 calc R
H61B H 0.0255 -0.0448 0.2328 0.044 Uiso 1 1 calc R
H61C H 0.0860 -0.0910 0.2476 0.044 Uiso 1 1 calc R
C62 C 0.3882(3) 0.1541(2) 0.30269(19) 0.0383(10) Uani 1 1 d .
H62A H 0.4253 0.1879 0.3397 0.057 Uiso 1 1 calc R
H62B H 0.3652 0.1754 0.2725 0.057 Uiso 1 1 calc R
H62C H 0.4280 0.1307 0.2876 0.057 Uiso 1 1 calc R
C63 C 0.2027(4) 0.0802(4) 0.4495(2) 0.081(2) Uani 1 1 d .
H63A H 0.1460 0.0452 0.4507 0.121 Uiso 1 1 calc R
H63B H 0.1958 0.1235 0.4617 0.121 Uiso 1 1 calc R
H63C H 0.2579 0.0784 0.4771 0.121 Uiso 1 1 calc R
C64 C 0.8102(3) -0.05096(19) 0.18240(17) 0.0271(8) Uani 1 1 d .
C65 C 0.7821(3) -0.1136(2) 0.19468(19) 0.0347(10) Uani 1 1 d .
C66 C 0.8115(3) -0.1185(3) 0.2535(2) 0.0458(12) Uani 1 1 d .
H66A H 0.7916 -0.1606 0.2624 0.055 Uiso 1 1 calc R
C67 C 0.8685(3) -0.0641(3) 0.2989(2) 0.0459(12) Uani 1 1 d .
C68 C 0.8970(3) -0.0028(3) 0.28541(18) 0.0396(11) Uani 1 1 d .
H68A H 0.9374 0.0349 0.3162 0.047 Uiso 1 1 calc R
C69 C 0.8677(2) 0.0048(2) 0.22768(16) 0.0295(9) Uani 1 1 d .
C70 C 0.8969(3) 0.0729(2) 0.21484(18) 0.0349(9) Uani 1 1 d .
H70A H 0.8707 0.0690 0.1723 0.052 Uiso 1 1 calc R
H70B H 0.9659 0.0918 0.2244 0.052 Uiso 1 1 calc R
H70C H 0.8729 0.1019 0.2395 0.052 Uiso 1 1 calc R
C71 C 0.7200(3) -0.1741(2) 0.1455(2) 0.0502(12) Uani 1 1 d .
H71A H 0.7074 -0.2133 0.1619 0.075 Uiso 1 1 calc R
H71B H 0.7521 -0.1800 0.1135 0.075 Uiso 1 1 calc R
H71C H 0.6603 -0.1683 0.1291 0.075 Uiso 1 1 calc R
C72 C 0.8984(3) -0.0707(3) 0.3627(2) 0.0670(17) Uani 1 1 d .
H72A H 0.9386 -0.0272 0.3888 0.101 Uiso 1 1 calc R
H72B H 0.9336 -0.1015 0.3630 0.101 Uiso 1 1 calc R
H72C H 0.8423 -0.0877 0.3774 0.101 Uiso 1 1 calc R
C73 C 0.6551(2) -0.49311(17) -0.13443(15) 0.0228(8) Uani 1 1 d .
C74 C 0.7131(2) -0.48859(18) -0.17301(15) 0.0237(8) Uani 1 1 d .
H74A H 0.7369 -0.5225 -0.1865 0.028 Uiso 1 1 calc R
C75 C 0.7331(2) -0.42846(17) -0.19025(15) 0.0219(8) Uani 1 1 d .
H75A H 0.7706 -0.4181 -0.2176 0.026 Uiso 1 1 calc R
C76 C 0.6934(2) -0.38556(17) -0.16385(15) 0.0211(7) Uani 1 1 d .
C77 C 0.7042(2) -0.32013(17) -0.17318(15) 0.0207(7) Uani 1 1 d .
C78 C 0.6723(2) -0.27620(17) -0.14129(15) 0.0231(8) Uani 1 1 d .
C79 C 0.6826(2) -0.20934(17) -0.14743(17) 0.0260(8) Uani 1 1 d .
H79A H 0.7119 -0.1879 -0.1744 0.031 Uiso 1 1 calc R
C80 C 0.6426(3) -0.18410(18) -0.10758(16) 0.0278(8) Uani 1 1 d .
H80A H 0.6385 -0.1409 -0.1002 0.033 Uiso 1 1 calc R
C81 C 0.6063(2) -0.23647(17) -0.07760(16) 0.0258(8) Uani 1 1 d .
C82 C 0.5546(3) -0.22909(18) -0.03257(17) 0.0277(8) Uani 1 1 d .
C83 C 0.5280(3) -0.17127(19) -0.01518(18) 0.0353(10) Uani 1 1 d .
H83A H 0.5444 -0.1319 -0.0291 0.042 Uiso 1 1 calc R
C84 C 0.4762(3) -0.18406(19) 0.02399(18) 0.0369(10) Uani 1 1 d .
H84A H 0.4479 -0.1559 0.0432 0.044 Uiso 1 1 calc R
C85 C 0.4716(3) -0.24944(18) 0.03152(16) 0.0293(9) Uani 1 1 d .
C86 C 0.4219(3) -0.28206(18) 0.06695(16) 0.0280(8) Uani 1 1 d .
C87 C 0.5778(3) -0.65408(18) -0.07627(16) 0.0275(8) Uani 1 1 d .
C88 C 0.5244(3) -0.61622(19) -0.06047(18) 0.0321(9) Uani 1 1 d .
H88A H 0.4777 -0.6293 -0.0392 0.039 Uiso 1 1 calc R
C89 C 0.5455(3) -0.55684(19) -0.07859(18) 0.0325(9) Uani 1 1 d .
H89A H 0.5147 -0.5257 -0.0708 0.039 Uiso 1 1 calc R
C90 C 0.6158(3) -0.54791(18) -0.10893(15) 0.0249(8) Uani 1 1 d .
C91 C 0.7527(2) -0.29843(17) -0.21998(16) 0.0238(8) Uani 1 1 d .
C92 C 0.6989(3) -0.30395(18) -0.27725(16) 0.0276(8) Uani 1 1 d .
C93 C 0.7448(3) -0.2764(2) -0.31769(18) 0.0370(10) Uani 1 1 d .
H93A H 0.7086 -0.2801 -0.3565 0.044 Uiso 1 1 calc R
C94 C 0.8415(3) -0.2440(2) -0.3032(2) 0.0389(10) Uani 1 1 d .
C95 C 0.8938(3) -0.2395(2) -0.24610(19) 0.0353(10) Uani 1 1 d .
H95A H 0.9603 -0.2178 -0.2355 0.042 Uiso 1 1 calc R
C96 C 0.8508(2) -0.26620(18) -0.20410(17) 0.0274(8) Uani 1 1 d .
C97 C 0.9088(3) -0.2579(2) -0.14197(18) 0.0367(10) Uani 1 1 d .
H97A H 0.8677 -0.2789 -0.1183 0.055 Uiso 1 1 calc R
H97B H 0.9398 -0.2106 -0.1225 0.055 Uiso 1 1 calc R
H97C H 0.9568 -0.2788 -0.1447 0.055 Uiso 1 1 calc R
C98 C 0.5929(3) -0.3359(2) -0.29399(17) 0.0341(9) Uani 1 1 d .
H98A H 0.5676 -0.3357 -0.3356 0.051 Uiso 1 1 calc R
H98B H 0.5664 -0.3109 -0.2673 0.051 Uiso 1 1 calc R
H98C H 0.5760 -0.3816 -0.2899 0.051 Uiso 1 1 calc R
C99 C 0.8876(3) -0.2116(3) -0.3472(2) 0.0589(14) Uani 1 1 d .
H99A H 0.8399 -0.2201 -0.3846 0.088 Uiso 1 1 calc R
H99B H 0.9362 -0.2299 -0.3556 0.088 Uiso 1 1 calc R
H99C H 0.9167 -0.1637 -0.3299 0.088 Uiso 1 1 calc R
C100 C 0.3595(3) -0.25229(18) 0.09463(17) 0.0300(9) Uani 1 1 d .
C101 C 0.3926(3) -0.21241(19) 0.15349(19) 0.0383(10) Uani 1 1 d .
C102 C 0.3310(4) -0.1853(2) 0.1772(2) 0.0489(12) Uani 1 1 d .
H10A H 0.3525 -0.1580 0.2169 0.059 Uiso 1 1 calc R
C103 C 0.2411(4) -0.1968(2) 0.1450(2) 0.0483(12) Uani 1 1 d .
C104 C 0.2109(3) -0.2354(2) 0.0865(2) 0.0470(12) Uani 1 1 d .
H10B H 0.1492 -0.2425 0.0636 0.056 Uiso 1 1 calc R
C105 C 0.2680(3) -0.2640(2) 0.0602(2) 0.0399(10) Uani 1 1 d .
C106 C 0.2338(3) -0.3034(2) -0.00427(19) 0.0457(11) Uani 1 1 d .
H10C H 0.2827 -0.3197 -0.0154 0.068 Uiso 1 1 calc R
H10D H 0.2200 -0.2749 -0.0303 0.068 Uiso 1 1 calc R
H10E H 0.1764 -0.3410 -0.0091 0.068 Uiso 1 1 calc R
C107 C 0.4919(3) -0.1963(2) 0.18886(19) 0.0448(11) Uani 1 1 d .
H10F H 0.5019 -0.1681 0.2287 0.067 Uiso 1 1 calc R
H10G H 0.5358 -0.1729 0.1679 0.067 Uiso 1 1 calc R
H10H H 0.5031 -0.2374 0.1931 0.067 Uiso 1 1 calc R
C108 C 0.1775(4) -0.1657(3) 0.1724(3) 0.0815(19) Uani 1 1 d .
H10I H 0.2106 -0.1403 0.2137 0.122 Uiso 1 1 calc R
H10J H 0.1199 -0.2006 0.1725 0.122 Uiso 1 1 calc R
H10K H 0.1610 -0.1361 0.1487 0.122 Uiso 1 1 calc R
C109 C 0.4416(2) -0.48179(17) 0.36497(14) 0.0198(7) Uani 1 1 d .
C110 C 0.4266(3) -0.50044(19) 0.41673(16) 0.0275(8) Uani 1 1 d .
H11B H 0.4659 -0.5189 0.4392 0.033 Uiso 1 1 calc R
C111 C 0.3479(3) -0.48976(19) 0.43339(16) 0.0284(9) Uani 1 1 d .
H11C H 0.3296 -0.4993 0.4684 0.034 Uiso 1 1 calc R
C112 C 0.3001(2) -0.46393(18) 0.39348(15) 0.0246(8) Uani 1 1 d .
C113 C 0.2170(2) -0.44501(17) 0.39106(16) 0.0238(8) Uani 1 1 d .
C114 C 0.1713(2) -0.44265(18) 0.43637(15) 0.0231(8) Uani 1 1 d .
C115 C 0.0899(2) -0.42181(19) 0.43623(16) 0.0271(8) Uani 1 1 d .
H11D H 0.0559 -0.4101 0.4041 0.033 Uiso 1 1 calc R
C116 C 0.0719(2) -0.42226(19) 0.49039(16) 0.0273(8) Uani 1 1 d .
H11E H 0.0229 -0.4110 0.5042 0.033 Uiso 1 1 calc R
C117 C 0.1430(2) -0.44355(18) 0.52353(15) 0.0235(8) Uani 1 1 d .
C118 C 0.8450(2) -0.55211(17) 0.41437(15) 0.0202(7) Uani 1 1 d .
C119 C 0.9007(2) -0.57034(19) 0.37441(16) 0.0268(8) Uani 1 1 d .
H11F H 0.9523 -0.5854 0.3843 0.032 Uiso 1 1 calc R
C120 C 0.8642(2) -0.56151(18) 0.32090(16) 0.0234(8) Uani 1 1 d .
H12B H 0.8851 -0.5689 0.2854 0.028 Uiso 1 1 calc R
C121 C 0.7864(2) -0.53836(17) 0.32804(15) 0.0205(7) Uani 1 1 d .
C122 C 0.7261(2) -0.52404(16) 0.28555(15) 0.0200(7) Uani 1 1 d .
C123 C 0.6466(2) -0.50651(17) 0.29683(15) 0.0212(7) Uani 1 1 d .
C124 C 0.5866(2) -0.48873(18) 0.25547(16) 0.0236(8) Uani 1 1 d .
H12C H 0.5959 -0.4848 0.2170 0.028 Uiso 1 1 calc R
C125 C 0.5113(2) -0.47719(17) 0.27583(15) 0.0223(8) Uani 1 1 d .
H12D H 0.4649 -0.4643 0.2530 0.027 Uiso 1 1 calc R
C126 C 0.5119(2) -0.48657(16) 0.33263(15) 0.0189(7) Uani 1 1 d .
C127 C 0.1836(2) -0.42416(18) 0.33598(15) 0.0232(8) Uani 1 1 d .
C128 C 0.1285(2) -0.4734(2) 0.28323(16) 0.0273(8) Uani 1 1 d .
C129 C 0.1040(3) -0.4536(2) 0.23112(16) 0.0318(9) Uani 1 1 d .
H12E H 0.0662 -0.4863 0.1956 0.038 Uiso 1 1 calc R
C130 C 0.1334(3) -0.3870(2) 0.22920(17) 0.0362(10) Uani 1 1 d .
C131 C 0.1850(3) -0.3399(2) 0.28232(17) 0.0334(9) Uani 1 1 d .
H13A H 0.2035 -0.2943 0.2821 0.040 Uiso 1 1 calc R
C132 C 0.2105(2) -0.35727(19) 0.33590(16) 0.0258(8) Uani 1 1 d .
C133 C 0.0964(3) -0.5458(2) 0.28331(17) 0.0337(9) Uani 1 1 d .
H13B H 0.1200 -0.5507 0.3236 0.051 Uiso 1 1 calc R
H13C H 0.1209 -0.5698 0.2545 0.051 Uiso 1 1 calc R
H13D H 0.0273 -0.5640 0.2720 0.051 Uiso 1 1 calc R
C134 C 0.2677(3) -0.3045(2) 0.39244(17) 0.0339(9) Uani 1 1 d .
H13E H 0.2805 -0.2607 0.3839 0.051 Uiso 1 1 calc R
H13F H 0.3275 -0.3112 0.4069 0.051 Uiso 1 1 calc R
H13G H 0.2323 -0.3074 0.4233 0.051 Uiso 1 1 calc R
C135 C 0.1093(3) -0.3669(3) 0.17104(19) 0.0523(13) Uani 1 1 d .
H13H H 0.0732 -0.4066 0.1386 0.078 Uiso 1 1 calc R
H13I H 0.1677 -0.3430 0.1614 0.078 Uiso 1 1 calc R
H13J H 0.0715 -0.3381 0.1755 0.078 Uiso 1 1 calc R
C136 C 0.7417(2) -0.52541(18) 0.22398(15) 0.0214(8) Uani 1 1 d .
C137 C 0.6808(2) -0.57652(18) 0.17513(16) 0.0248(8) Uani 1 1 d .
C138 C 0.6909(3) -0.57312(19) 0.11772(16) 0.0294(9) Uani 1 1 d .
H13K H 0.6495 -0.6074 0.0842 0.035 Uiso 1 1 calc R
C139 C 0.7605(3) -0.5205(2) 0.10817(17) 0.0335(9) Uani 1 1 d .
C140 C 0.8223(3) -0.4725(2) 0.15768(17) 0.0314(9) Uani 1 1 d .
H14A H 0.8718 -0.4377 0.1517 0.038 Uiso 1 1 calc R
C141 C 0.8147(3) -0.47326(19) 0.21630(16) 0.0270(8) Uani 1 1 d .
C142 C 0.8843(3) -0.4189(2) 0.26852(17) 0.0353(9) Uani 1 1 d .
H14B H 0.9298 -0.3879 0.2535 0.053 Uiso 1 1 calc R
H14C H 0.9178 -0.4385 0.2959 0.053 Uiso 1 1 calc R
H14D H 0.8504 -0.3952 0.2900 0.053 Uiso 1 1 calc R
C143 C 0.6053(3) -0.63453(19) 0.18320(17) 0.0318(9) Uani 1 1 d .
H14E H 0.6078 -0.6296 0.2260 0.048 Uiso 1 1 calc R
H14F H 0.6156 -0.6757 0.1673 0.048 Uiso 1 1 calc R
H14G H 0.5433 -0.6360 0.1616 0.048 Uiso 1 1 calc R
C144 C 0.7677(3) -0.5153(2) 0.04526(18) 0.0469(11) Uani 1 1 d .
H14H H 0.8203 -0.4754 0.0475 0.070 Uiso 1 1 calc R
H14I H 0.7089 -0.5128 0.0228 0.070 Uiso 1 1 calc R
H14J H 0.7787 -0.5545 0.0248 0.070 Uiso 1 1 calc R
C145 C 0.2111(3) -0.1057(2) 0.0120(2) 0.0423(11) Uani 1 1 d .
H14K H 0.2181 -0.0594 0.0109 0.051 Uiso 1 1 calc R
H14L H 0.2298 -0.1068 0.0546 0.051 Uiso 1 1 calc R
Cl1 Cl 0.28609(12) -0.13028(7) -0.02546(11) 0.1090(7) Uani 1 1 d .
Cl2 Cl 0.09356(8) -0.15499(6) -0.01793(6) 0.0592(4) Uani 1 1 d .
C146 C 0.0423(3) -0.6192(2) 1.04942(18) 0.091(2) Uani 1 1 d .
H14Q H 0.0334 -0.6656 1.0320 0.136 Uiso 1 1 calc R
H14R H 0.0067 -0.6170 1.0800 0.136 Uiso 1 1 calc R
H14S H 0.1095 -0.5947 1.0679 0.136 Uiso 1 1 calc R
C147 C 0.0075(3) -0.5888(2) 1.00075(18) 0.0671(15) Uani 1 1 d R
H14O H -0.0600 -0.6145 0.9815 0.081 Uiso 1 1 calc R
H14P H 0.0430 -0.5917 0.9697 0.081 Uiso 1 1 calc R
C148 C 0.0189(4) -0.5160(3) 1.0251(2) 0.0633(14) Uani 1 1 d .
H14M H 0.0865 -0.4903 1.0437 0.076 Uiso 1 1 calc R
H14N H -0.0157 -0.5132 1.0567 0.076 Uiso 1 1 calc R

loop_
_atom_site_aniso_label
_atom_site_aniso_U_11
_atom_site_aniso_U_22
_atom_site_aniso_U_33
_atom_site_aniso_U_23
_atom_site_aniso_U_13
_atom_site_aniso_U_12
S1 0.0298(5) 0.0219(5) 0.0271(5) 0.0070(4) 0.0137(4) 0.0115(4)
S2 0.0319(5) 0.0232(5) 0.0293(5) 0.0112(4) 0.0163(4) 0.0144(4)
S3 0.0185(4) 0.0223(5) 0.0234(5) 0.0049(4) 0.0075(4) 0.0098(4)
S4 0.0226(5) 0.0308(5) 0.0269(5) 0.0117(4) 0.0115(4) 0.0153(4)
S5 0.0348(5) 0.0205(5) 0.0244(5) 0.0085(4) 0.0126(4) 0.0136(4)
S6 0.0302(5) 0.0187(4) 0.0246(5) 0.0086(4) 0.0127(4) 0.0108(4)
S7 0.0177(4) 0.0234(5) 0.0188(4) 0.0072(4) 0.0081(3) 0.0089(4)
S8 0.0206(4) 0.0292(5) 0.0199(4) 0.0080(4) 0.0086(4) 0.0127(4)
N1 0.0257(16) 0.0217(16) 0.0215(15) 0.0040(13) 0.0089(13) 0.0089(13)
N2 0.0246(16) 0.0239(16) 0.0241(16) 0.0092(13) 0.0094(13) 0.0066(13)
N3 0.0194(15) 0.0235(16) 0.0286(16) 0.0065(13) 0.0110(13) 0.0076(13)
N4 0.0189(15) 0.0247(16) 0.0309(17) 0.0080(13) 0.0122(13) 0.0134(13)
N5 0.0308(17) 0.0170(15) 0.0274(16) 0.0092(13) 0.0099(14) 0.0071(13)
N6 0.0356(18) 0.0235(16) 0.0257(16) 0.0078(14) 0.0123(14) 0.0118(14)
N7 0.0202(15) 0.0361(18) 0.0239(16) 0.0117(14) 0.0113(13) 0.0142(14)
N8 0.0197(15) 0.0270(16) 0.0245(16) 0.0070(13) 0.0127(13) 0.0114(13)
C1 0.0276(19) 0.0202(19) 0.0246(19) 0.0045(15) 0.0077(16) 0.0098(16)
C2 0.0270(19) 0.0222(19) 0.030(2) 0.0088(16) 0.0117(16) 0.0108(16)
C3 0.0226(18) 0.029(2) 0.0206(18) 0.0060(16) 0.0087(15) 0.0097(16)
C4 0.0229(19) 0.0250(19) 0.0275(19) 0.0105(16) 0.0083(16) 0.0094(16)
C5 0.0231(19) 0.0222(19) 0.0228(19) 0.0057(15) 0.0052(15) 0.0080(15)
C6 0.0248(19) 0.0223(19) 0.0225(19) 0.0090(15) 0.0066(15) 0.0060(15)
C7 0.029(2) 0.025(2) 0.0227(19) 0.0081(16) 0.0089(16) 0.0070(16)
C8 0.030(2) 0.0202(19) 0.030(2) 0.0072(16) 0.0075(17) 0.0105(16)
C9 0.0231(18) 0.0244(19) 0.0201(18) 0.0059(15) 0.0034(15) 0.0078(16)
C10 0.0234(19) 0.0227(19) 0.0229(19) 0.0032(16) 0.0045(15) 0.0061(15)
C11 0.042(2) 0.026(2) 0.028(2) 0.0108(17) 0.0117(18) 0.0165(18)
C12 0.041(2) 0.024(2) 0.027(2) 0.0052(16) 0.0124(18) 0.0168(18)
C13 0.0252(19) 0.0216(19) 0.0221(18) 0.0016(15) 0.0055(15) 0.0097(16)
C14 0.0245(19) 0.0239(19) 0.0215(18) 0.0036(15) 0.0057(15) 0.0081(16)
C15 0.0276(19) 0.027(2) 0.0253(19) 0.0117(16) 0.0107(16) 0.0130(16)
C16 0.052(3) 0.032(2) 0.032(2) 0.0132(18) 0.022(2) 0.020(2)
C17 0.053(3) 0.032(2) 0.031(2) 0.0101(18) 0.023(2) 0.024(2)
C18 0.031(2) 0.0233(19) 0.0259(19) 0.0068(16) 0.0074(16) 0.0144(16)
C19 0.0231(19) 0.0216(18) 0.0227(18) 0.0050(15) 0.0098(15) 0.0075(15)
C20 0.027(2) 0.029(2) 0.028(2) 0.0056(17) 0.0086(16) 0.0136(17)
C21 0.0203(19) 0.029(2) 0.037(2) 0.0076(18) 0.0110(17) 0.0072(16)
C22 0.034(2) 0.025(2) 0.033(2) 0.0070(17) 0.0213(18) 0.0116(17)
C23 0.036(2) 0.027(2) 0.027(2) 0.0079(17) 0.0106(17) 0.0102(18)
C24 0.031(2) 0.0214(19) 0.026(2) 0.0071(16) 0.0115(16) 0.0102(16)
C25 0.034(2) 0.036(2) 0.031(2) 0.0125(18) 0.0055(18) 0.0086(19)
C26 0.027(2) 0.043(2) 0.036(2) 0.011(2) 0.0028(18) 0.0111(19)
C27 0.049(3) 0.045(3) 0.042(3) 0.014(2) 0.028(2) 0.011(2)
C28 0.035(2) 0.0202(18) 0.0243(19) 0.0081(16) 0.0122(16) 0.0132(16)
C29 0.032(2) 0.0200(18) 0.028(2) 0.0109(16) 0.0143(17) 0.0105(16)
C30 0.038(2) 0.027(2) 0.025(2) 0.0081(17) 0.0123(17) 0.0136(18)
C31 0.043(2) 0.026(2) 0.034(2) 0.0121(18) 0.0219(19) 0.0172(18)
C32 0.035(2) 0.039(2) 0.044(2) 0.019(2) 0.021(2) 0.021(2)
C33 0.033(2) 0.025(2) 0.037(2) 0.0075(18) 0.0125(18) 0.0133(17)
C34 0.033(2) 0.032(2) 0.025(2) 0.0077(17) 0.0099(17) 0.0105(18)
C35 0.031(2) 0.046(3) 0.045(3) 0.006(2) 0.010(2) 0.020(2)
C36 0.059(3) 0.036(2) 0.047(3) 0.013(2) 0.028(2) 0.027(2)
C37 0.0182(18) 0.0218(18) 0.0263(19) 0.0063(15) 0.0084(15) 0.0074(15)
C38 0.0243(19) 0.034(2) 0.0259(19) 0.0098(17) 0.0051(16) 0.0143(17)
C39 0.027(2) 0.030(2) 0.0258(19) 0.0077(16) 0.0104(16) 0.0125(17)
C40 0.0242(19) 0.0214(18) 0.0262(19) 0.0089(15) 0.0132(16) 0.0089(15)
C41 0.0214(18) 0.0211(18) 0.0281(19) 0.0079(16) 0.0076(16) 0.0098(15)
C42 0.0221(18) 0.0215(19) 0.0277(19) 0.0082(16) 0.0074(16) 0.0101(15)
C43 0.0218(19) 0.039(2) 0.032(2) 0.0157(18) 0.0101(16) 0.0161(17)
C44 0.0217(19) 0.039(2) 0.034(2) 0.0148(18) 0.0124(17) 0.0177(17)
C45 0.0171(18) 0.0212(18) 0.031(2) 0.0083(16) 0.0084(15) 0.0044(15)
C46 0.0207(18) 0.0223(19) 0.0279(19) 0.0074(16) 0.0105(16) 0.0056(15)
C47 0.0224(19) 0.0232(19) 0.035(2) 0.0092(17) 0.0098(16) 0.0119(16)
C48 0.0186(18) 0.027(2) 0.030(2) 0.0077(16) 0.0102(16) 0.0091(16)
C49 0.0190(17) 0.0178(18) 0.0246(19) 0.0039(15) 0.0092(15) 0.0035(14)
C50 0.0200(18) 0.0186(18) 0.0258(19) 0.0040(15) 0.0103(15) 0.0056(15)
C51 0.0236(19) 0.032(2) 0.0251(19) 0.0097(17) 0.0103(16) 0.0110(16)
C52 0.0214(18) 0.029(2) 0.027(2) 0.0101(16) 0.0073(16) 0.0107(16)
C53 0.0195(18) 0.0217(19) 0.030(2) 0.0053(16) 0.0080(16) 0.0095(15)
C54 0.0187(18) 0.0198(18) 0.0245(19) 0.0026(15) 0.0079(15) 0.0042(15)
C55 0.0162(17) 0.030(2) 0.0256(19) 0.0036(16) 0.0077(15) 0.0085(15)
C56 0.0201(19) 0.036(2) 0.035(2) -0.0019(18) 0.0019(17) 0.0110(17)
C57 0.025(2) 0.059(3) 0.030(2) -0.009(2) 0.0017(18) 0.013(2)
C58 0.040(3) 0.070(3) 0.029(2) -0.004(2) 0.007(2) 0.023(2)
C59 0.024(2) 0.062(3) 0.031(2) 0.011(2) 0.0140(18) 0.015(2)
C60 0.0229(19) 0.039(2) 0.026(2) 0.0068(17) 0.0090(16) 0.0151(17)
C61 0.026(2) 0.031(2) 0.030(2) 0.0058(17) 0.0103(17) 0.0086(17)
C62 0.027(2) 0.030(2) 0.048(3) -0.002(2) 0.0034(19) 0.0062(18)
C63 0.062(4) 0.132(6) 0.037(3) -0.006(3) 0.018(3) 0.029(4)
C64 0.027(2) 0.034(2) 0.035(2) 0.0169(18) 0.0174(17) 0.0199(18)
C65 0.038(2) 0.041(2) 0.046(2) 0.023(2) 0.024(2) 0.027(2)
C66 0.042(3) 0.067(3) 0.059(3) 0.044(3) 0.031(2) 0.036(3)
C67 0.037(3) 0.085(4) 0.041(3) 0.037(3) 0.021(2) 0.039(3)
C68 0.023(2) 0.075(3) 0.032(2) 0.020(2) 0.0128(18) 0.025(2)
C69 0.0206(19) 0.047(2) 0.027(2) 0.0113(19) 0.0109(16) 0.0158(18)
C70 0.027(2) 0.045(3) 0.032(2) 0.0089(19) 0.0081(18) 0.0111(19)
C71 0.059(3) 0.034(3) 0.069(3) 0.019(2) 0.029(3) 0.021(2)
C72 0.047(3) 0.127(5) 0.053(3) 0.053(3) 0.027(3) 0.041(3)
C73 0.0272(19) 0.0220(19) 0.0220(18) 0.0069(15) 0.0061(15) 0.0116(16)
C74 0.0261(19) 0.0254(19) 0.0207(18) 0.0042(15) 0.0056(15) 0.0115(16)
C75 0.0244(19) 0.0229(19) 0.0215(18) 0.0065(15) 0.0094(15) 0.0096(15)
C76 0.0199(18) 0.0223(18) 0.0219(18) 0.0079(15) 0.0076(15) 0.0057(15)
C77 0.0167(17) 0.0220(19) 0.0212(18) 0.0062(15) 0.0022(14) 0.0045(15)
C78 0.0231(18) 0.0211(19) 0.0239(19) 0.0068(15) 0.0069(15) 0.0047(15)
C79 0.0260(19) 0.0221(19) 0.035(2) 0.0135(17) 0.0121(17) 0.0087(16)
C80 0.031(2) 0.0189(19) 0.036(2) 0.0100(17) 0.0125(18) 0.0091(16)
C81 0.027(2) 0.0196(19) 0.030(2) 0.0060(16) 0.0081(16) 0.0071(16)
C82 0.033(2) 0.0212(19) 0.033(2) 0.0092(17) 0.0138(17) 0.0104(17)
C83 0.051(3) 0.020(2) 0.046(2) 0.0147(18) 0.026(2) 0.0156(19)
C84 0.057(3) 0.026(2) 0.040(2) 0.0094(19) 0.028(2) 0.022(2)
C85 0.046(2) 0.023(2) 0.027(2) 0.0098(16) 0.0173(18) 0.0156(18)
C86 0.039(2) 0.024(2) 0.026(2) 0.0083(16) 0.0135(17) 0.0138(17)
C87 0.040(2) 0.0219(19) 0.027(2) 0.0076(16) 0.0179(18) 0.0137(17)
C88 0.038(2) 0.027(2) 0.041(2) 0.0154(18) 0.0204(19) 0.0157(18)
C89 0.044(2) 0.025(2) 0.043(2) 0.0174(18) 0.024(2) 0.0203(19)
C90 0.037(2) 0.0228(19) 0.0227(19) 0.0103(16) 0.0109(16) 0.0165(17)
C91 0.028(2) 0.0187(18) 0.029(2) 0.0098(16) 0.0123(16) 0.0088(16)
C92 0.034(2) 0.023(2) 0.028(2) 0.0093(16) 0.0110(17) 0.0094(17)
C93 0.042(2) 0.038(2) 0.031(2) 0.0118(19) 0.0121(19) 0.010(2)
C94 0.039(2) 0.038(2) 0.050(3) 0.021(2) 0.027(2) 0.012(2)
C95 0.027(2) 0.030(2) 0.054(3) 0.017(2) 0.021(2) 0.0075(18)
C96 0.025(2) 0.024(2) 0.035(2) 0.0102(17) 0.0109(17) 0.0085(16)
C97 0.024(2) 0.034(2) 0.048(3) 0.013(2) 0.0061(19) 0.0046(18)
C98 0.031(2) 0.032(2) 0.032(2) 0.0111(18) 0.0045(18) 0.0005(18)
C99 0.052(3) 0.074(4) 0.060(3) 0.033(3) 0.033(3) 0.013(3)
C100 0.045(2) 0.024(2) 0.034(2) 0.0149(17) 0.0218(19) 0.0183(18)
C101 0.065(3) 0.019(2) 0.042(2) 0.0140(19) 0.034(2) 0.015(2)
C102 0.074(4) 0.026(2) 0.054(3) 0.007(2) 0.037(3) 0.016(2)
C103 0.058(3) 0.033(2) 0.066(3) 0.014(2) 0.035(3) 0.020(2)
C104 0.049(3) 0.039(3) 0.072(3) 0.028(3) 0.031(3) 0.024(2)
C105 0.052(3) 0.035(2) 0.054(3) 0.026(2) 0.031(2) 0.026(2)
C106 0.050(3) 0.050(3) 0.046(3) 0.021(2) 0.015(2) 0.024(2)
C107 0.067(3) 0.033(2) 0.034(2) 0.006(2) 0.017(2) 0.014(2)
C108 0.084(4) 0.058(4) 0.116(5) 0.006(4) 0.057(4) 0.033(3)
C109 0.0208(18) 0.0214(18) 0.0173(17) 0.0039(14) 0.0047(14) 0.0079(15)
C110 0.031(2) 0.037(2) 0.0226(19) 0.0094(17) 0.0084(16) 0.0207(18)
C111 0.029(2) 0.042(2) 0.026(2) 0.0162(18) 0.0158(17) 0.0206(18)
C112 0.0260(19) 0.031(2) 0.0212(18) 0.0059(16) 0.0113(16) 0.0141(17)
C113 0.0238(19) 0.0227(19) 0.028(2) 0.0067(16) 0.0076(16) 0.0115(16)
C114 0.0259(19) 0.028(2) 0.0218(19) 0.0102(16) 0.0101(16) 0.0141(16)
C115 0.0250(19) 0.038(2) 0.026(2) 0.0136(17) 0.0098(16) 0.0157(17)
C116 0.0218(19) 0.037(2) 0.027(2) 0.0084(17) 0.0083(16) 0.0132(17)
C117 0.0206(18) 0.029(2) 0.0250(19) 0.0082(16) 0.0090(15) 0.0118(16)
C118 0.0186(17) 0.0226(18) 0.0206(18) 0.0059(15) 0.0063(15) 0.0077(15)
C119 0.0244(19) 0.034(2) 0.028(2) 0.0090(17) 0.0125(16) 0.0152(17)
C120 0.0212(18) 0.028(2) 0.0244(19) 0.0056(16) 0.0109(15) 0.0112(16)
C121 0.0184(17) 0.0255(19) 0.0192(18) 0.0060(15) 0.0085(15) 0.0070(15)
C122 0.0209(18) 0.0171(17) 0.0224(18) 0.0047(15) 0.0104(15) 0.0043(15)
C123 0.0212(18) 0.0224(18) 0.0210(18) 0.0065(15) 0.0094(15) 0.0059(15)
C124 0.0255(19) 0.029(2) 0.0223(18) 0.0119(16) 0.0116(16) 0.0114(16)
C125 0.0216(18) 0.028(2) 0.0213(18) 0.0082(16) 0.0064(15) 0.0119(16)
C126 0.0192(17) 0.0161(17) 0.0226(18) 0.0040(14) 0.0061(14) 0.0078(14)
C127 0.0203(18) 0.036(2) 0.0202(18) 0.0086(16) 0.0110(15) 0.0140(16)
C128 0.0182(18) 0.041(2) 0.026(2) 0.0079(17) 0.0090(16) 0.0119(17)
C129 0.025(2) 0.051(3) 0.0209(19) 0.0071(18) 0.0077(16) 0.0145(19)
C130 0.033(2) 0.055(3) 0.030(2) 0.017(2) 0.0120(18) 0.023(2)
C131 0.031(2) 0.042(2) 0.033(2) 0.0159(19) 0.0115(18) 0.0159(19)
C132 0.0241(19) 0.035(2) 0.0238(19) 0.0081(17) 0.0084(16) 0.0169(17)
C133 0.023(2) 0.045(3) 0.031(2) 0.0068(19) 0.0082(17) 0.0114(18)
C134 0.030(2) 0.040(2) 0.035(2) 0.0119(19) 0.0111(18) 0.0139(19)
C135 0.059(3) 0.070(3) 0.031(2) 0.020(2) 0.006(2) 0.026(3)
C136 0.0198(18) 0.029(2) 0.0216(18) 0.0091(16) 0.0098(15) 0.0125(16)
C137 0.027(2) 0.025(2) 0.0248(19) 0.0046(16) 0.0090(16) 0.0129(16)
C138 0.034(2) 0.034(2) 0.0229(19) 0.0050(17) 0.0089(17) 0.0156(18)
C139 0.046(2) 0.041(2) 0.026(2) 0.0131(19) 0.0181(19) 0.024(2)
C140 0.030(2) 0.035(2) 0.033(2) 0.0112(18) 0.0162(18) 0.0101(18)
C141 0.028(2) 0.031(2) 0.026(2) 0.0072(17) 0.0130(16) 0.0130(17)
C142 0.031(2) 0.039(2) 0.032(2) 0.0097(19) 0.0132(18) 0.0026(18)
C143 0.031(2) 0.030(2) 0.031(2) 0.0055(17) 0.0095(17) 0.0044(17)
C144 0.064(3) 0.053(3) 0.032(2) 0.015(2) 0.025(2) 0.021(2)
C145 0.040(2) 0.033(2) 0.049(3) 0.011(2) 0.003(2) 0.011(2)
Cl1 0.0959(12) 0.0511(9) 0.230(2) 0.0544(12) 0.1131(14) 0.0420(9)
Cl2 0.0333(6) 0.0489(7) 0.0870(9) 0.0072(7) -0.0007(6) 0.0172(5)
C146 0.113(5) 0.059(4) 0.077(4) 0.026(3) -0.018(4) 0.017(4)
C147 0.073(4) 0.056(3) 0.059(3) 0.019(3) 0.005(3) 0.007(3)
C148 0.061(3) 0.071(4) 0.051(3) 0.021(3) 0.009(3) 0.013(3)

loop_
_atom_type_symbol
_atom_type_description
_atom_type_scat_dispersion_real
_atom_type_scat_dispersion_imag
_atom_type_scat_source
C C 0.0033 0.0016 'International Tables Vol C Tables 4.2.6.8 and 6.1.1.4'
H H 0.0000 0.0000 'International Tables Vol C Tables 4.2.6.8 and 6.1.1.4'
N N 0.0061 0.0033 'International Tables Vol C Tables 4.2.6.8 and 6.1.1.4'
S S 0.1246 0.1234 'International Tables Vol C Tables 4.2.6.8 and 6.1.1.4'
Cl Cl 0.1484 0.1585 'International Tables Vol C Tables 4.2.6.8 and 6.1.1.4'

loop_
_geom_angle_atom_site_label_1
_geom_angle_atom_site_label_2
_geom_angle_atom_site_label_3
_geom_angle
_geom_angle_site_symmetry_1
_geom_angle_site_symmetry_3
C18 S1 C15 92.40(17) . .
C1 S2 C4 91.70(17) . .
C53 S3 C50 91.21(16) . .
C37 S4 C40 93.00(16) . .
C90 S5 C87 92.11(17) . .
C76 S6 C73 91.50(16) . .
C126 S7 C123 91.71(16) . .
C109 S8 C112 92.16(16) . .
C10 N1 C13 106.0(3) . .
C9 N2 C6 106.1(3) . .
C45 N3 C42 105.8(3) . .
C46 N4 C49 106.3(3) . .
C81 N5 C78 106.0(3) . .
C82 N6 C85 104.9(3) . .
C117 N7 C114 105.6(3) . .
C118 N8 C121 106.2(3) . .
C2 C1 C18 126.9(3) . .
C2 C1 S2 111.4(3) . .
C18 C1 S2 121.8(3) . .
C1 C2 C3 112.9(3) . .
C4 C3 C2 113.8(3) . .
C3 C4 C5 124.4(3) . .
C3 C4 S2 110.3(3) . .
C5 C4 S2 125.3(3) . .
C6 C5 C4 124.2(3) . .
C6 C5 C19 118.0(3) . .
C4 C5 C19 117.8(3) . .
C5 C6 N2 123.6(3) . .
C5 C6 C7 127.0(3) . .
N2 C6 C7 109.3(3) . .
C8 C7 C6 107.0(3) . .
C7 C8 C9 106.0(3) . .
N2 C9 C10 123.6(3) . 2_656
N2 C9 C8 111.6(3) . .
C10 C9 C8 124.9(3) 2_656 .
N1 C10 C11 111.6(3) . .
N1 C10 C9 123.5(3) . 2_656
C11 C10 C9 124.9(3) . 2_656
C12 C11 C10 106.5(3) . .
C11 C12 C13 106.9(3) . .
C14 C13 N1 124.0(3) . .
C14 C13 C12 127.0(3) . .
N1 C13 C12 109.0(3) . .
C13 C14 C15 124.1(3) . .
C13 C14 C28 118.5(3) . .
C15 C14 C28 117.4(3) . .
C16 C15 C14 131.8(3) . .
C16 C15 S1 109.2(3) . .
C14 C15 S1 119.0(3) . .
C17 C16 C15 113.1(3) . .
C18 C17 C16 114.1(3) . .
C17 C18 C1 128.9(3) . .
C17 C18 S1 111.1(3) . .
C1 C18 S1 120.0(3) . .
C20 C19 C24 120.7(3) . .
C20 C19 C5 119.7(3) . .
C24 C19 C5 119.6(3) . .
C21 C20 C19 118.7(3) . .
C21 C20 C26 120.9(3) . .
C19 C20 C26 120.5(3) . .
C22 C21 C20 122.3(3) . .
C21 C22 C23 117.9(3) . .
C21 C22 C27 121.9(4) . .
C23 C22 C27 120.1(4) . .
C22 C23 C24 121.9(3) . .
C23 C24 C19 118.5(3) . .
C23 C24 C25 120.1(3) . .
C19 C24 C25 121.4(3) . .
C33 C28 C29 121.0(3) . .
C33 C28 C14 120.6(3) . .
C29 C28 C14 118.4(3) . .
C30 C29 C28 118.5(3) . .
C30 C29 C34 120.1(3) . .
C28 C29 C34 121.4(3) . .
C31 C30 C29 122.0(4) . .
C32 C31 C30 118.0(3) . .
C32 C31 C36 121.3(4) . .
C30 C31 C36 120.7(4) . .
C31 C32 C33 122.5(4) . .
C28 C33 C32 118.0(4) . .
C28 C33 C35 120.9(3) . .
C32 C33 C35 121.0(3) . .
C38 C37 C53 130.1(3) . .
C38 C37 S4 110.7(2) . .
C53 C37 S4 119.2(3) . .
C37 C38 C39 113.3(3) . .
C38 C39 C40 112.8(3) . .
C39 C40 C41 132.7(3) . .
C39 C40 S4 110.2(2) . .
C41 C40 S4 117.2(3) . .
C42 C41 C40 127.1(3) . .
C42 C41 C64 119.4(3) . .
C40 C41 C64 113.5(3) . .
C41 C42 N3 125.3(3) . .
C41 C42 C43 125.2(3) . .
N3 C42 C43 109.4(3) . .
C44 C43 C42 106.6(3) . .
C43 C44 C45 106.1(3) . .
N3 C45 C46 122.8(3) . 2_655
N3 C45 C44 112.1(3) . .
C46 C45 C44 125.1(3) 2_655 .
N4 C46 C45 122.7(3) . 2_655
N4 C46 C47 111.6(3) . .
C45 C46 C47 125.6(3) 2_655 .
C48 C47 C46 106.4(3) . .
C47 C48 C49 106.0(3) . .
C54 C49 N4 121.6(3) . .
C54 C49 C48 128.6(3) . .
N4 C49 C48 109.8(3) . .
C51 C50 C54 125.7(3) . .
C51 C50 S3 110.4(2) . .
C54 C50 S3 123.8(3) . .
C50 C51 C52 113.9(3) . .
C53 C52 C51 112.8(3) . .
C52 C53 C37 127.2(3) . .
C52 C53 S3 111.7(3) . .
C37 C53 S3 121.1(3) . .
C49 C54 C50 122.5(3) . .
C49 C54 C55 120.5(3) . .
C50 C54 C55 117.0(3) . .
C60 C55 C56 120.1(3) . .
C60 C55 C54 120.7(3) . .
C56 C55 C54 119.3(3) . .
C57 C56 C55 118.3(4) . .
C57 C56 C62 120.2(4) . .
C55 C56 C62 121.5(3) . .
C56 C57 C58 122.7(4) . .
C59 C58 C57 117.9(4) . .
C59 C58 C63 120.8(4) . .
C57 C58 C63 121.3(4) . .
C58 C59 C60 122.5(4) . .
C59 C60 C55 118.5(4) . .
C59 C60 C61 118.1(3) . .
C55 C60 C61 123.3(3) . .
C69 C64 C65 120.5(3) . .
C69 C64 C41 119.5(3) . .
C65 C64 C41 119.9(3) . .
C66 C65 C64 118.6(4) . .
C66 C65 C71 120.9(4) . .
C64 C65 C71 120.5(4) . .
C67 C66 C65 121.9(4) . .
C66 C67 C68 118.5(4) . .
C66 C67 C72 120.8(5) . .
C68 C67 C72 120.7(5) . .
C67 C68 C69 121.7(4) . .
C64 C69 C68 118.9(4) . .
C64 C69 C70 120.7(3) . .
C68 C69 C70 120.5(4) . .
C74 C73 C90 129.0(3) . .
C74 C73 S6 111.5(3) . .
C90 C73 S6 119.5(3) . .
C73 C74 C75 112.5(3) . .
C76 C75 C74 114.0(3) . .
C75 C76 C77 125.2(3) . .
C75 C76 S6 110.5(3) . .
C77 C76 S6 124.4(3) . .
C78 C77 C76 123.4(3) . .
C78 C77 C91 117.6(3) . .
C76 C77 C91 119.0(3) . .
C77 C78 N5 123.9(3) . .
C77 C78 C79 126.3(3) . .
N5 C78 C79 109.8(3) . .
C80 C79 C78 106.4(3) . .
C79 C80 C81 106.1(3) . .
N5 C81 C82 125.2(3) . .
N5 C81 C80 111.8(3) . .
C82 C81 C80 122.9(3) . .
N6 C82 C81 124.1(3) . .
N6 C82 C83 112.0(3) . .
C81 C82 C83 123.9(3) . .
C84 C83 C82 106.8(3) . .
C83 C84 C85 106.4(3) . .
C86 C85 N6 125.2(3) . .
C86 C85 C84 124.8(3) . .
N6 C85 C84 110.0(3) . .
C85 C86 C87 123.8(3) . 2_645
C85 C86 C100 118.5(3) . .
C87 C86 C100 117.6(3) 2_645 .
C88 C87 C86 131.6(3) . 2_645
C88 C87 S5 110.1(3) . .
C86 C87 S5 118.3(3) 2_645 .
C87 C88 C89 113.7(3) . .
C90 C89 C88 113.4(3) . .
C89 C90 C73 128.7(3) . .
C89 C90 S5 110.6(3) . .
C73 C90 S5 120.6(3) . .
C92 C91 C96 120.4(3) . .
C92 C91 C77 119.7(3) . .
C96 C91 C77 119.5(3) . .
C93 C92 C91 118.6(3) . .
C93 C92 C98 120.4(3) . .
C91 C92 C98 120.9(3) . .
C94 C93 C92 122.3(4) . .
C93 C94 C95 118.2(4) . .
C93 C94 C99 120.4(4) . .
C95 C94 C99 121.3(4) . .
C94 C95 C96 121.5(4) . .
C95 C96 C91 119.0(3) . .
C95 C96 C97 120.1(3) . .
C91 C96 C97 120.8(3) . .
C101 C100 C105 121.2(4) . .
C101 C100 C86 120.1(4) . .
C105 C100 C86 118.6(3) . .
C100 C101 C102 117.7(4) . .
C100 C101 C107 121.3(4) . .
C102 C101 C107 120.9(4) . .
C103 C102 C101 122.3(4) . .
C102 C103 C104 118.7(4) . .
C102 C103 C108 120.3(5) . .
C104 C103 C108 121.0(5) . .
C103 C104 C105 122.1(4) . .
C104 C105 C100 118.0(4) . .
C104 C105 C106 120.4(4) . .
C100 C105 C106 121.6(4) . .
C110 C109 C126 130.8(3) . .
C110 C109 S8 110.4(2) . .
C126 C109 S8 118.7(2) . .
C109 C110 C111 114.1(3) . .
C112 C111 C110 112.8(3) . .
C111 C112 C113 133.3(3) . .
C111 C112 S8 110.5(3) . .
C113 C112 S8 116.1(3) . .
C114 C113 C112 124.6(3) . .
C114 C113 C127 119.6(3) . .
C112 C113 C127 115.8(3) . .
C113 C114 N7 124.1(3) . .
C113 C114 C115 126.0(3) . .
N7 C114 C115 109.7(3) . .
C116 C115 C114 106.8(3) . .
C115 C116 C117 105.9(3) . .
N7 C117 C118 122.1(3) . 2_646
N7 C117 C116 112.0(3) . .
C118 C117 C116 125.8(3) 2_646 .
N8 C118 C117 122.8(3) . 2_646
N8 C118 C119 111.8(3) . .
C117 C118 C119 125.4(3) 2_646 .
C120 C119 C118 106.1(3) . .
C119 C120 C121 106.5(3) . .
C122 C121 N8 122.3(3) . .
C122 C121 C120 128.3(3) . .
N8 C121 C120 109.5(3) . .
C121 C122 C123 123.2(3) . .
C121 C122 C136 120.4(3) . .
C123 C122 C136 116.5(3) . .
C124 C123 C122 124.5(3) . .
C124 C123 S7 110.0(2) . .
C122 C123 S7 125.5(3) . .
C123 C124 C125 113.8(3) . .
C126 C125 C124 112.6(3) . .
C125 C126 C109 126.1(3) . .
C125 C126 S7 111.8(2) . .
C109 C126 S7 122.0(3) . .
C132 C127 C128 120.6(3) . .
C132 C127 C113 120.3(3) . .
C128 C127 C113 119.0(3) . .
C129 C128 C127 118.5(4) . .
C129 C128 C133 120.5(3) . .
C127 C128 C133 121.1(3) . .
C128 C129 C130 122.0(4) . .
C131 C130 C129 117.8(4) . .
C131 C130 C135 121.2(4) . .
C129 C130 C135 121.0(4) . .
C130 C131 C132 122.2(4) . .
C131 C132 C127 118.7(3) . .
C131 C132 C134 120.5(4) . .
C127 C132 C134 120.8(3) . .
C137 C136 C141 121.4(3) . .
C137 C136 C122 119.7(3) . .
C141 C136 C122 118.8(3) . .
C138 C137 C136 118.6(3) . .
C138 C137 C143 119.6(3) . .
C136 C137 C143 121.8(3) . .
C137 C138 C139 121.6(4) . .
C140 C139 C138 118.3(3) . .
C140 C139 C144 120.5(4) . .
C138 C139 C144 121.2(4) . .
C139 C140 C141 122.3(4) . .
C140 C141 C136 117.7(3) . .
C140 C141 C142 119.7(3) . .
C136 C141 C142 122.6(3) . .
Cl1 C145 Cl2 113.4(3) . .
C146 C147 C148 112.2(2) . .
C147 C148 C148 112.8(5) . 2_547

loop_
_geom_bond_atom_site_label_1
_geom_bond_atom_site_label_2
_geom_bond_distance
_geom_bond_site_symmetry_2
S1 C18 1.723(3) .
S1 C15 1.742(4) .
S2 C1 1.736(3) .
S2 C4 1.745(4) .
S3 C53 1.732(3) .
S3 C50 1.753(3) .
S4 C37 1.714(3) .
S4 C40 1.729(3) .
S5 C90 1.730(3) .
S5 C87 1.744(4) .
S6 C76 1.739(3) .
S6 C73 1.739(3) .
S7 C126 1.731(3) .
S7 C123 1.745(3) .
S8 C109 1.729(3) .
S8 C112 1.747(3) .
N1 C10 1.320(4) .
N1 C13 1.398(4) .
N2 C9 1.311(4) .
N2 C6 1.395(4) .
N3 C45 1.321(4) .
N3 C42 1.400(4) .
N4 C46 1.305(4) .
N4 C49 1.388(4) .
N5 C81 1.309(4) .
N5 C78 1.385(4) .
N6 C82 1.325(5) .
N6 C85 1.401(5) .
N7 C117 1.327(4) .
N7 C114 1.389(4) .
N8 C118 1.315(4) .
N8 C121 1.388(4) .
C1 C2 1.382(5) .
C1 C18 1.449(5) .
C2 C3 1.400(5) .
C3 C4 1.389(5) .
C4 C5 1.435(5) .
C5 C6 1.379(5) .
C5 C19 1.497(5) .
C6 C7 1.445(5) .
C7 C8 1.338(5) .
C8 C9 1.465(5) .
C9 C10 1.453(5) 2_656
C10 C11 1.450(5) .
C10 C9 1.453(5) 2_656
C11 C12 1.338(5) .
C12 C13 1.448(5) .
C13 C14 1.386(5) .
C14 C15 1.423(5) .
C14 C28 1.515(5) .
C15 C16 1.414(5) .
C16 C17 1.385(5) .
C17 C18 1.371(5) .
C19 C20 1.401(5) .
C19 C24 1.402(5) .
C20 C21 1.396(5) .
C20 C26 1.508(5) .
C21 C22 1.386(5) .
C22 C23 1.397(5) .
C22 C27 1.507(5) .
C23 C24 1.401(5) .
C24 C25 1.506(5) .
C28 C33 1.397(5) .
C28 C29 1.405(5) .
C29 C30 1.394(5) .
C29 C34 1.509(5) .
C30 C31 1.390(5) .
C31 C32 1.386(6) .
C31 C36 1.511(5) .
C32 C33 1.400(5) .
C33 C35 1.502(5) .
C37 C38 1.395(5) .
C37 C53 1.449(5) .
C38 C39 1.400(5) .
C39 C40 1.403(5) .
C40 C41 1.434(5) .
C41 C42 1.372(5) .
C41 C64 1.506(5) .
C42 C43 1.453(5) .
C43 C44 1.352(5) .
C44 C45 1.456(5) .
C45 C46 1.452(5) 2_655
C46 C45 1.452(5) 2_655
C46 C47 1.457(5) .
C47 C48 1.347(5) .
C48 C49 1.447(5) .
C49 C54 1.381(5) .
C50 C51 1.376(5) .
C50 C54 1.451(4) .
C51 C52 1.400(5) .
C52 C53 1.374(5) .
C54 C55 1.493(5) .
C55 C60 1.402(5) .
C55 C56 1.417(5) .
C56 C57 1.376(5) .
C56 C62 1.509(6) .
C57 C58 1.392(6) .
C58 C59 1.373(6) .
C58 C63 1.514(6) .
C59 C60 1.392(5) .
C60 C61 1.507(5) .
C64 C69 1.393(5) .
C64 C65 1.401(5) .
C65 C66 1.400(6) .
C65 C71 1.512(6) .
C66 C67 1.377(7) .
C67 C68 1.387(6) .
C67 C72 1.521(6) .
C68 C69 1.396(5) .
C69 C70 1.518(6) .
C73 C74 1.376(5) .
C73 C90 1.449(5) .
C74 C75 1.402(5) .
C75 C76 1.382(5) .
C76 C77 1.446(5) .
C77 C78 1.372(5) .
C77 C91 1.499(5) .
C78 C79 1.454(5) .
C79 C80 1.336(5) .
C80 C81 1.466(5) .
C81 C82 1.447(5) .
C82 C83 1.454(5) .
C83 C84 1.333(5) .
C84 C85 1.449(5) .
C85 C86 1.375(5) .
C86 C87 1.448(5) 2_645
C86 C100 1.488(5) .
C87 C88 1.380(5) .
C87 C86 1.448(5) 2_645
C88 C89 1.397(5) .
C89 C90 1.382(5) .
C91 C92 1.401(5) .
C91 C96 1.403(5) .
C92 C93 1.394(5) .
C92 C98 1.509(5) .
C93 C94 1.386(6) .
C94 C95 1.394(6) .
C94 C99 1.512(6) .
C95 C96 1.396(5) .
C96 C97 1.506(5) .
C100 C101 1.403(6) .
C100 C105 1.407(6) .
C101 C102 1.403(6) .
C101 C107 1.497(6) .
C102 C103 1.370(7) .
C103 C104 1.388(7) .
C103 C108 1.516(6) .
C104 C105 1.389(6) .
C105 C106 1.506(6) .
C109 C110 1.379(5) .
C109 C126 1.446(5) .
C110 C111 1.406(5) .
C111 C112 1.379(5) .
C112 C113 1.449(5) .
C113 C114 1.378(5) .
C113 C127 1.492(5) .
C114 C115 1.451(5) .
C115 C116 1.346(5) .
C116 C117 1.456(5) .
C117 C118 1.453(5) 2_646
C118 C117 1.453(5) 2_646
C118 C119 1.460(5) .
C119 C120 1.343(5) .
C120 C121 1.454(4) .
C121 C122 1.371(5) .
C122 C123 1.440(4) .
C122 C136 1.499(4) .
C123 C124 1.395(5) .
C124 C125 1.401(5) .
C125 C126 1.377(5) .
C127 C132 1.393(5) .
C127 C128 1.413(5) .
C128 C129 1.386(5) .
C128 C133 1.508(5) .
C129 C130 1.398(6) .
C130 C131 1.388(6) .
C130 C135 1.515(5) .
C131 C132 1.392(5) .
C132 C134 1.509(5) .
C136 C137 1.399(5) .
C136 C141 1.402(5) .
C137 C138 1.392(5) .
C137 C143 1.505(5) .
C138 C139 1.397(5) .
C139 C140 1.383(5) .
C139 C144 1.517(5) .
C140 C141 1.400(5) .
C141 C142 1.513(5) .
C145 Cl1 1.720(5) .
C145 Cl2 1.734(4) .
C146 C147 1.5055 .
C147 C148 1.536(7) .
C148 C148 1.572(10) 2_547
